data_7058124
loop_
_publ_author_name
'Vedernikov, Artem I.'
'Lobova, Natalia A.'
'Kuzmina, Lyudmila G.'
'Fomina, Marina V.'
'Strelenko, Yuri A.'
'Howard, Judith A. K.'
'Gromov, Sergey P.'

_publ_section_title
;
 Self-assembly of cucurbiturils and cyclodextrins to supramolecular
 millstones with naphthalene derivatives capable of translocations in the
 host cavities
;
_journal_name_full 'New Journal of Chemistry'
_journal_paper_doi 10.1039/C8NJ04685A
_journal_year 2019
_chemical_formula_moiety 'C18 H17 N O3 S, 4(H2 O)'
_chemical_formula_sum 'C18 H25 N O7 S'
_chemical_formula_weight 399.45
_chemical_name_systematic '3-[4-(2-naphthyl)pyridinium-1-yl]propane-1-sulfonate,water solvate'
_space_group_crystal_system triclinic
_space_group_IT_number 2
_space_group_name_Hall '-P 1'
_space_group_name_H-M_alt 'P -1'
_symmetry_space_group_name_Hall '-P 1'
_symmetry_space_group_name_H-M 'P -1'
_atom_sites_solution_hydrogens difmap
_audit_creation_method SHELXL-2014/7
_audit_update_record
;
2018-09-13 deposited with the CCDC.
2019-01-23 downloaded from the CCDC.
;
_cell_angle_alpha 73.187(2)
_cell_angle_beta 82.605(2)
_cell_angle_gamma 66.352(2)
_cell_formula_units_Z 2
_cell_length_a 8.1522(8)
_cell_length_b 9.6335(10)
_cell_length_c 13.8091(14)
_cell_measurement_reflns_used 2605
_cell_measurement_temperature 120(2)
_cell_measurement_theta_max 30.358
_cell_measurement_theta_min 2.391
_cell_volume 950.85(17)
_computing_structure_refinement 'SHELXL-2014/7 (Sheldrick, 2014)'
_diffrn_ambient_temperature 120(2)
_diffrn_measured_fraction_theta_full 0.999
_diffrn_measured_fraction_theta_max 0.995
_diffrn_measurement_device_type 'Bruker SMART APEX II'
_diffrn_measurement_method /W
_diffrn_radiation_type MoK\a
_diffrn_radiation_wavelength 0.71073
_diffrn_reflns_av_R_equivalents 0.0271
_diffrn_reflns_av_unetI/netI 0.0459
_diffrn_reflns_Laue_measured_fraction_full 0.999
_diffrn_reflns_Laue_measured_fraction_max 0.995
_diffrn_reflns_limit_h_max 11
_diffrn_reflns_limit_h_min -11
_diffrn_reflns_limit_k_max 13
_diffrn_reflns_limit_k_min -13
_diffrn_reflns_limit_l_max 18
_diffrn_reflns_limit_l_min -18
_diffrn_reflns_number 10493
_diffrn_reflns_point_group_measured_fraction_full 0.999
_diffrn_reflns_point_group_measured_fraction_max 0.995
_diffrn_reflns_theta_full 25.242
_diffrn_reflns_theta_max 28.995
_diffrn_reflns_theta_min 2.391
_exptl_absorpt_coefficient_mu 0.211
_exptl_absorpt_correction_type none
_exptl_crystal_colour yellow
_exptl_crystal_density_diffrn 1.395
_exptl_crystal_description plate
_exptl_crystal_F_000 424
_exptl_crystal_recrystallization_method 'Re-crystallisation from solvent: water'
_exptl_crystal_size_max 0.360
_exptl_crystal_size_mid 0.280
_exptl_crystal_size_min 0.040
_refine_diff_density_max 0.602
_refine_diff_density_min -0.316
_refine_diff_density_rms 0.061
_refine_ls_extinction_method none
_refine_ls_goodness_of_fit_ref 1.050
_refine_ls_hydrogen_treatment refall
_refine_ls_matrix_type full
_refine_ls_number_parameters 344
_refine_ls_number_reflns 5016
_refine_ls_number_restraints 0
_refine_ls_restrained_S_all 1.050
_refine_ls_R_factor_all 0.0740
_refine_ls_R_factor_gt 0.0465
_refine_ls_shift/su_max 0.000
_refine_ls_shift/su_mean 0.000
_refine_ls_structure_factor_coef Fsqd
_refine_ls_weighting_details 'w=1/[\s^2^(Fo^2^)+(0.0646P)^2^+0.1077P] where P=(Fo^2^+2Fc^2^)/3'
_refine_ls_weighting_scheme calc
_refine_ls_wR_factor_gt 0.1141
_refine_ls_wR_factor_ref 0.1225
_reflns_Friedel_coverage 0.000
_reflns_number_gt 3622
_reflns_number_total 5016
_reflns_threshold_expression 'I > 2\s(I)'
_cod_data_source_file c8nj04685a2.cif
_cod_data_source_block bb
_cod_original_cell_volume 950.86(17)
_cod_database_code 7058124
_shelx_shelxl_version_number 2014/7
_shelx_space_group_comment
;
The symmetry employed for this shelxl refinement is uniquely defined
by the following loop, which should always be used as a source of
symmetry information in preference to the above space-group names.
They are only intended as comments.
;
_shelx_estimated_absorpt_t_min 0.928
_shelx_estimated_absorpt_t_max 0.992

loop_
_space_group_symop_operation_xyz
'x, y, z'
'-x, -y, -z'

loop_
_atom_site_label
_atom_site_type_symbol
_atom_site_fract_x
_atom_site_fract_y
_atom_site_fract_z
_atom_site_U_iso_or_equiv
_atom_site_adp_type
_atom_site_occupancy
_atom_site_site_symmetry_order
_atom_site_calc_flag
S1 S 0.72071(6) 0.71906(5) -0.09538(3) 0.01850(12) Uani 1 1 d
O11 O 0.53932(17) 0.83432(15) -0.09065(10) 0.0254(3) Uani 1 1 d
O12 O 0.72626(18) 0.56095(15) -0.07817(10) 0.0265(3) Uani 1 1 d
O13 O 0.81624(19) 0.76596(18) -0.18758(10) 0.0311(3) Uani 1 1 d
N1 N 0.88806(19) 0.76867(17) 0.19955(11) 0.0186(3) Uani 1 1 d
C1 C 0.7409(3) 0.8308(2) 0.25470(14) 0.0241(4) Uani 1 1 d
C2 C 0.7034(3) 0.7407(2) 0.34486(14) 0.0252(4) Uani 1 1 d
C3 C 0.8152(2) 0.5823(2) 0.38100(13) 0.0220(4) Uani 1 1 d
C4 C 0.9663(3) 0.5239(2) 0.32197(14) 0.0239(4) Uani 1 1 d
C5 C 1.0002(2) 0.6178(2) 0.23299(14) 0.0220(4) Uani 1 1 d
C6 C 0.6621(3) 0.5446(2) 0.54774(14) 0.0252(4) Uani 1 1 d
C7 C 0.7792(3) 0.4799(2) 0.47713(14) 0.0242(4) Uani 1 1 d
C8 C 0.8671(3) 0.3137(2) 0.49813(16) 0.0321(5) Uani 1 1 d
C9 C 0.8387(3) 0.2189(2) 0.58783(16) 0.0328(5) Uani 1 1 d
C10 C 0.7217(3) 0.2838(2) 0.66231(14) 0.0254(4) Uani 1 1 d
C11 C 0.6942(3) 0.1872(3) 0.75794(15) 0.0283(4) Uani 1 1 d
C12 C 0.5848(3) 0.2549(2) 0.82898(14) 0.0271(4) Uani 1 1 d
C13 C 0.4969(3) 0.4196(3) 0.80878(15) 0.0301(4) Uani 1 1 d
C14 C 0.5186(3) 0.5144(2) 0.71687(16) 0.0299(4) Uani 1 1 d
C15 C 0.6318(2) 0.4483(2) 0.64281(14) 0.0230(4) Uani 1 1 d
C16 C 0.9231(3) 0.8651(2) 0.09983(13) 0.0209(4) Uani 1 1 d
C17 C 0.8098(2) 0.8726(2) 0.01720(13) 0.0195(3) Uani 1 1 d
C18 C 0.8381(2) 0.7116(2) 0.00726(13) 0.0186(3) Uani 1 1 d
O3W O 0.6889(3) 0.8895(3) -0.38841(14) 0.0586(6) Uani 1 1 d
O1W O 0.2645(2) 0.7251(2) -0.05531(12) 0.0308(3) Uani 1 1 d
O2W O 1.1235(2) 0.8439(2) -0.24895(13) 0.0455(4) Uani 1 1 d
O4W O 0.3450(2) 0.9202(2) -0.41251(15) 0.0458(5) Uani 1 1 d
H1WA H 0.363(4) 0.741(3) -0.0604(19) 0.042(7) Uiso 1 1 d
H1WB H 0.287(4) 0.637(3) -0.021(2) 0.051(9) Uiso 1 1 d
H2WA H 1.031(4) 0.815(3) -0.237(2) 0.066(9) Uiso 1 1 d
H2WB H 1.183(4) 0.795(4) -0.192(3) 0.062(9) Uiso 1 1 d
H3WA H 0.566(5) 0.912(4) -0.385(3) 0.090(12) Uiso 1 1 d
H3WB H 0.716(4) 0.860(3) -0.328(2) 0.063(9) Uiso 1 1 d
H4WA H 0.268(4) 0.909(4) -0.373(3) 0.064(10) Uiso 1 1 d
H4WB H 0.305(4) 0.983(4) -0.468(3) 0.068(10) Uiso 1 1 d
H1A H 0.668(3) 0.933(3) 0.2256(16) 0.026(6) Uiso 1 1 d
H2A H 0.595(3) 0.789(3) 0.3801(17) 0.033(6) Uiso 1 1 d
H4A H 1.049(3) 0.422(2) 0.3415(16) 0.023(5) Uiso 1 1 d
H5A H 1.101(3) 0.578(2) 0.1939(16) 0.021(5) Uiso 1 1 d
H6A H 0.605(3) 0.665(2) 0.5397(14) 0.016(5) Uiso 1 1 d
H8A H 0.954(3) 0.268(3) 0.4466(19) 0.042(7) Uiso 1 1 d
H9A H 0.902(3) 0.102(3) 0.6035(18) 0.039(6) Uiso 1 1 d
H11A H 0.745(3) 0.080(2) 0.7685(15) 0.020(5) Uiso 1 1 d
H12A H 0.564(3) 0.197(3) 0.8937(19) 0.041(7) Uiso 1 1 d
H13A H 0.427(3) 0.464(3) 0.8623(19) 0.039(7) Uiso 1 1 d
H14A H 0.468(3) 0.629(3) 0.6973(19) 0.048(7) Uiso 1 1 d
H16A H 0.897(3) 0.966(3) 0.1083(17) 0.031(6) Uiso 1 1 d
H16B H 1.053(3) 0.818(2) 0.0874(16) 0.024(5) Uiso 1 1 d
H17A H 0.685(3) 0.927(3) 0.0299(17) 0.029(6) Uiso 1 1 d
H17B H 0.843(3) 0.932(2) -0.0450(17) 0.028(6) Uiso 1 1 d
H18A H 0.952(3) 0.656(3) -0.0062(17) 0.029(6) Uiso 1 1 d
H18B H 0.797(3) 0.654(2) 0.0638(16) 0.021(5) Uiso 1 1 d

loop_
_atom_site_aniso_label
_atom_site_aniso_U_11
_atom_site_aniso_U_22
_atom_site_aniso_U_33
_atom_site_aniso_U_23
_atom_site_aniso_U_13
_atom_site_aniso_U_12
S1 0.0172(2) 0.0219(2) 0.0169(2) -0.00498(16) -0.00065(15) -0.00794(17)
O11 0.0175(6) 0.0259(7) 0.0307(7) -0.0085(5) -0.0039(5) -0.0046(5)
O12 0.0286(7) 0.0238(7) 0.0313(7) -0.0104(5) -0.0032(6) -0.0112(6)
O13 0.0301(8) 0.0495(9) 0.0173(6) -0.0057(6) 0.0032(5) -0.0222(7)
N1 0.0203(7) 0.0217(7) 0.0156(7) -0.0049(6) -0.0016(6) -0.0095(6)
C1 0.0223(9) 0.0240(9) 0.0227(9) -0.0072(7) -0.0002(7) -0.0048(8)
C2 0.0223(9) 0.0318(10) 0.0213(9) -0.0087(8) 0.0030(7) -0.0099(8)
C3 0.0243(9) 0.0282(10) 0.0158(8) -0.0051(7) -0.0034(7) -0.0120(8)
C4 0.0241(9) 0.0224(9) 0.0218(9) -0.0034(7) -0.0031(7) -0.0063(8)
C5 0.0199(9) 0.0251(9) 0.0197(9) -0.0064(7) -0.0009(7) -0.0068(7)
C6 0.0254(9) 0.0237(10) 0.0249(9) -0.0037(7) -0.0040(7) -0.0087(8)
C7 0.0249(9) 0.0283(10) 0.0195(9) -0.0042(7) -0.0041(7) -0.0107(8)
C8 0.0380(12) 0.0262(10) 0.0271(10) -0.0092(8) 0.0064(9) -0.0078(9)
C9 0.0404(12) 0.0218(10) 0.0291(11) -0.0047(8) 0.0045(9) -0.0077(9)
C10 0.0228(9) 0.0305(10) 0.0242(9) -0.0086(8) -0.0030(7) -0.0096(8)
C11 0.0287(10) 0.0280(11) 0.0245(10) -0.0009(8) -0.0029(8) -0.0107(9)
C12 0.0289(10) 0.0330(11) 0.0185(9) 0.0012(8) -0.0027(7) -0.0157(9)
C13 0.0340(11) 0.0347(11) 0.0233(10) -0.0067(8) 0.0026(8) -0.0166(9)
C14 0.0341(11) 0.0249(10) 0.0283(10) -0.0057(8) 0.0028(8) -0.0109(9)
C15 0.0210(9) 0.0236(9) 0.0238(9) -0.0029(7) -0.0051(7) -0.0088(7)
C16 0.0251(10) 0.0228(9) 0.0170(8) -0.0033(7) 0.0004(7) -0.0128(8)
C17 0.0211(9) 0.0195(8) 0.0164(8) -0.0019(7) -0.0009(7) -0.0081(7)
C18 0.0176(8) 0.0203(8) 0.0168(8) -0.0030(7) -0.0021(6) -0.0068(7)
O3W 0.0531(12) 0.0997(17) 0.0262(9) 0.0082(9) -0.0099(8) -0.0468(12)
O1W 0.0224(7) 0.0342(9) 0.0352(8) -0.0060(7) 0.0005(6) -0.0127(7)
O2W 0.0321(9) 0.0600(12) 0.0351(9) 0.0071(8) -0.0014(7) -0.0213(8)
O4W 0.0362(10) 0.0586(12) 0.0350(10) 0.0069(8) -0.0055(8) -0.0222(9)

loop_
_atom_type_symbol
_atom_type_description
_atom_type_scat_dispersion_real
_atom_type_scat_dispersion_imag
_atom_type_scat_source
C C 0.0033 0.0016 'International Tables Vol C Tables 4.2.6.8 and 6.1.1.4'
H H 0.0000 0.0000 'International Tables Vol C Tables 4.2.6.8 and 6.1.1.4'
N N 0.0061 0.0033 'International Tables Vol C Tables 4.2.6.8 and 6.1.1.4'
O O 0.0106 0.0060 'International Tables Vol C Tables 4.2.6.8 and 6.1.1.4'
S S 0.1246 0.1234 'International Tables Vol C Tables 4.2.6.8 and 6.1.1.4'

loop_
_geom_angle_atom_site_label_1
_geom_angle_atom_site_label_2
_geom_angle_atom_site_label_3
_geom_angle
O12 S1 O11 112.65(8)
O12 S1 O13 112.59(8)
O11 S1 O13 112.29(8)
O12 S1 C18 105.41(8)
O11 S1 C18 106.62(8)
O13 S1 C18 106.66(8)
C5 N1 C1 120.24(16)
C5 N1 C16 119.68(15)
C1 N1 C16 120.04(15)
N1 C1 C2 120.45(18)
C1 C2 C3 120.86(18)
C4 C3 C2 116.61(17)
C4 C3 C7 120.56(17)
C2 C3 C7 122.83(17)
C5 C4 C3 120.85(18)
N1 C5 C4 120.97(17)
C7 C6 C15 121.13(18)
C6 C7 C8 119.15(18)
C6 C7 C3 120.27(17)
C8 C7 C3 120.57(17)
C9 C8 C7 120.88(18)
C8 C9 C10 120.68(19)
C15 C10 C9 119.44(18)
C15 C10 C11 118.89(17)
C9 C10 C11 121.66(18)
C12 C11 C10 119.77(19)
C11 C12 C13 120.75(18)
C14 C13 C12 120.48(19)
C13 C14 C15 120.06(19)
C14 C15 C10 120.04(17)
C14 C15 C6 121.25(17)
C10 C15 C6 118.70(17)
N1 C16 C17 111.32(14)
C18 C17 C16 112.97(15)
C17 C18 S1 113.38(12)

loop_
_geom_bond_atom_site_label_1
_geom_bond_atom_site_label_2
_geom_bond_distance
S1 O12 1.4548(14)
S1 O11 1.4573(13)
S1 O13 1.4580(14)
S1 C18 1.7790(18)
N1 C5 1.347(2)
N1 C1 1.353(2)
N1 C16 1.487(2)
C1 C2 1.374(3)
C2 C3 1.403(3)
C3 C4 1.396(3)
C3 C7 1.482(3)
C4 C5 1.369(3)
C6 C7 1.373(3)
C6 C15 1.429(3)
C7 C8 1.423(3)
C8 C9 1.365(3)
C9 C10 1.414(3)
C10 C15 1.411(3)
C10 C11 1.429(3)
C11 C12 1.364(3)
C12 C13 1.411(3)
C13 C14 1.370(3)
C14 C15 1.402(3)
C16 C17 1.526(2)
C17 C18 1.518(2)

loop_
_geom_hbond_atom_site_label_D
_geom_hbond_atom_site_label_H
_geom_hbond_atom_site_label_A
_geom_hbond_distance_DH
_geom_hbond_distance_HA
_geom_hbond_distance_DA
_geom_hbond_angle_DHA
_geom_hbond_site_symmetry_A
O1W H1WA O11 0.87(3) 1.93(3) 2.771(2) 164(2) .
O1W H1WB O12 0.81(3) 2.03(3) 2.815(2) 165(3) 2_665
O2W H2WA O13 0.88(3) 1.98(3) 2.855(2) 169(3) .
O2W H2WB O1W 0.88(3) 1.92(3) 2.783(2) 166(3) 1_655
O3W H3WA O4W 0.93(4) 1.86(4) 2.752(3) 160(3) .
O3W H3WB O13 0.83(3) 2.01(3) 2.833(2) 171(3) .
O4W H4WA O2W 0.80(3) 2.04(3) 2.821(3) 165(3) 1_455
O4W H4WB O3W 0.83(3) 2.02(3) 2.805(3) 158(3) 2_674
